data_2310709
loop_
_publ_author_name
'Albe, K.'
'Weirich, T. E.'

_publ_section_title
;
 Structure and stability of \a- and \b-Ti~2~Se. Electron diffraction
 versus density-functional theory calculations
;
_journal_issue 1
_journal_name_full 'Acta Crystallographica Section A'
_journal_page_first 18
_journal_page_last 21
_journal_paper_doi 10.1107/S0108767302018275
_journal_volume 59
_journal_year 2003
_chemical_formula_sum 'Se Ti2'
_chemical_name_systematic 'Ti2 Se'
_space_group_IT_number 62
_symmetry_space_group_name_Hall '-P 2ac 2n'
_symmetry_space_group_name_H-M 'P n m a'
_cell_angle_alpha 90
_cell_angle_beta 90
_cell_angle_gamma 90
_cell_formula_units_Z 12
_cell_length_a 17.923
_cell_length_b 3.455
_cell_length_c 9.517
_cell_volume 589.330
_citation_journal_id_ASTM ACACEQ
_cod_data_source_file Albe_ACACEQ_2003_1777.cif
_cod_data_source_block Se1Ti2
_cod_original_cell_volume 589.3304
_cod_original_formula_sum 'Se1 Ti2'
_cod_database_code 2310709

loop_
_symmetry_equiv_pos_as_xyz
x,y,z
-x+1/2,-y,z+1/2
x+1/2,-y+1/2,-z+1/2
-x,y+1/2,-z
-x,-y,-z
x-1/2,y,-z-1/2
-x-1/2,y-1/2,z-1/2
x,-y-1/2,z

loop_
_atom_site_label
_atom_site_type_symbol
_atom_site_fract_x
_atom_site_fract_y
_atom_site_fract_z
_atom_site_occupancy
_atom_site_U_iso_or_equiv
Ti4 Ti 0.3923 0.75 0.3504 1 0.0
Ti3 Ti 0.1472 0.75 0.0828 1 0.0
Se1 Se 0.2389 0.25 0.9687 1 0.0
Se3 Se 0.1276 0.25 0.2811 1 0.0
Ti6 Ti 0.5128 0.25 0.3882 1 0.0
Se2 Se 0.4227 0.25 0.1625 1 0.0
Ti1 Ti 0.2291 0.75 0.75491 1 0.0
Ti5 Ti 0.0304 0.75 0.3865 1 0.0
Ti2 Ti 0.3403 0.75 0.039 1 0.0
